data_4132691
loop_
_publ_author_name
'Liu, Wei'
'Ali, Siraj Z.'
'Ammann, Stephen E.'
'White, M. Christina'

_publ_contact_author
; 
M. Christina White 
University of Illinois 
Department of Chemistry 
600 South Mathews Avenue 
Urbana, Illinois  61801 
USA 
;
_publ_section_title
;
 Asymmetric Allylic C-H Alkylation via Palladium(II)/ cis-ArSOX Catalysis.
;
_journal_issue 34
_journal_name_full 'Journal of the American Chemical Society'
_journal_page_first 10658
_journal_page_last 10662
_journal_paper_doi 10.1021/jacs.8b05668
_journal_volume 140
_journal_year 2018
_chemical_absolute_configuration ad
_chemical_formula_moiety 'C36 H42 O7'
_chemical_formula_sum 'C36 H42 O7'
_chemical_formula_weight 586.69
_space_group_crystal_system orthorhombic
_space_group_IT_number 19
_space_group_name_Hall 'P 2ac 2ab'
_space_group_name_H-M_alt 'P 21 21 21'
_atom_sites_solution_hydrogens mixed
_audit_creation_method SHELXL-2014/7
_audit_update_record
; 
? 
;
_cell_angle_alpha 90
_cell_angle_beta 90
_cell_angle_gamma 90
_cell_formula_units_Z 4
_cell_length_a 12.9410(3)
_cell_length_b 13.1806(3)
_cell_length_c 18.8817(4)
_cell_measurement_reflns_used 9926
_cell_measurement_temperature 100(2)
_cell_measurement_theta_max 68.24
_cell_measurement_theta_min 3.42
_cell_volume 3220.65(12)
_computing_cell_refinement 'SAINT V8.34A (Bruker, 2005)'
_computing_data_collection 'APEX2 V2014.9-0 (Bruker, 2014)'
_computing_data_reduction
; 
SAINT V8.34A, XPREP v2014/2, SADABS V2014/5, (Bruker, 2012 & 2014) 
;
_computing_molecular_graphics
; 
SHELXTL v2014-7 (Bruker, 2014), CrystalMaker v2.7.7 (CrystalMaker, 1994) 
;
_computing_publication_material 'XCIF V2014-2 (Bruker, 2014)'
_computing_structure_refinement 'SHELX-2014-7 (Sheldrick, 2015)'
_computing_structure_solution 'SHELX-2014-7 (Sheldrick, 2015)'
_diffrn_ambient_temperature 100(2)
_diffrn_measured_fraction_theta_full 1.000
_diffrn_measured_fraction_theta_max 0.998
_diffrn_measurement_device 'Bruker D8 Venture/Photon 100'
_diffrn_measurement_method 'profile data from \f and \w scans'
_diffrn_radiation_monochromator 'multilayer mirrors'
_diffrn_radiation_source 'microfocus sealed tube'
_diffrn_radiation_type CuK\a
_diffrn_radiation_wavelength 1.54178
_diffrn_radiation_wavelength_id dd27esa
_diffrn_reflns_av_R_equivalents 0.0365
_diffrn_reflns_av_unetI/netI 0.0272
_diffrn_reflns_Laue_measured_fraction_full 1.000
_diffrn_reflns_Laue_measured_fraction_max 0.998
_diffrn_reflns_limit_h_max 15
_diffrn_reflns_limit_h_min -15
_diffrn_reflns_limit_k_max 15
_diffrn_reflns_limit_k_min -15
_diffrn_reflns_limit_l_max 22
_diffrn_reflns_limit_l_min -22
_diffrn_reflns_number 26546
_diffrn_reflns_point_group_measured_fraction_full 0.999
_diffrn_reflns_point_group_measured_fraction_max 0.996
_diffrn_reflns_theta_full 67.679
_diffrn_reflns_theta_max 68.447
_diffrn_reflns_theta_min 4.090
_exptl_absorpt_coefficient_mu 0.670
_exptl_absorpt_correction_T_max 0.9388
_exptl_absorpt_correction_T_min 0.8218
_exptl_absorpt_correction_type integration
_exptl_absorpt_process_details 'SADABS V2014/5 (Bruker, 2014)'
_exptl_crystal_colour colourless
_exptl_crystal_density_diffrn 1.210
_exptl_crystal_density_method 'not measured'
_exptl_crystal_description column
_exptl_crystal_F_000 1256
_exptl_crystal_id dd27esa
_exptl_crystal_preparation
; 
The data crystal was mounted using oil (Paratone-N, Exxon) to a 
0.3 mm cryo-loop (Hampton Research) with the (3 -2 3) scattering 
planes roughly normal to the spindle axis. 
;
_exptl_crystal_size_max 0.354
_exptl_crystal_size_mid 0.163
_exptl_crystal_size_min 0.116
_refine_diff_density_max 0.293
_refine_diff_density_min -0.328
_refine_diff_density_rms 0.079
_refine_ls_abs_structure_details 'Flack (1983),  2578 Friedels'
_refine_ls_abs_structure_Flack 0.08(8)
_refine_ls_extinction_method none
_refine_ls_goodness_of_fit_ref 1.165
_refine_ls_hydrogen_treatment mixed
_refine_ls_matrix_type full
_refine_ls_number_parameters 397
_refine_ls_number_reflns 5895
_refine_ls_number_restraints 31
_refine_ls_restrained_S_all 1.192
_refine_ls_R_factor_all 0.0427
_refine_ls_R_factor_gt 0.0391
_refine_ls_shift/su_max 0.000
_refine_ls_shift/su_mean 0.000
_refine_ls_structure_factor_coef Fsqd
_refine_ls_weighting_details 'w=1/[\s^2^(Fo^2^)+(0.0417P)^2^+1.0499P] where P=(Fo^2^+2Fc^2^)/3'
_refine_ls_weighting_scheme calc
_refine_ls_wR_factor_gt 0.0943
_refine_ls_wR_factor_ref 0.0971
_reflns_Friedel_coverage 0.777
_reflns_Friedel_fraction_full 0.998
_reflns_Friedel_fraction_max 0.994
_reflns_number_gt 5567
_reflns_number_total 5895
_reflns_threshold_expression 'I > 2\s(I)'
_cod_data_source_file ja8b05668_si_004.cif
_cod_data_source_block dd27esa
_cod_database_code 4132691
_shelx_shelxl_version_number 2014/7
_shelx_space_group_comment
; 
The symmetry employed for this shelxl refinement is uniquely defined 
by the following loop, which should always be used as a source of 
symmetry information in preference to the above space-group names. 
They are only intended as comments. 
;
_shelx_estimated_absorpt_t_min 0.797
_shelx_estimated_absorpt_t_max 0.926

loop_
_space_group_symop_operation_xyz
'x, y, z'
'-x+1/2, -y, z+1/2'
'-x, y+1/2, -z+1/2'
'x+1/2, -y+1/2, -z'

loop_
_atom_site_label
_atom_site_type_symbol
_atom_site_fract_x
_atom_site_fract_y
_atom_site_fract_z
_atom_site_U_iso_or_equiv
_atom_site_adp_type
_atom_site_occupancy
_atom_site_site_symmetry_order
_atom_site_calc_flag
_atom_site_refinement_flags_posn
_atom_site_refinement_flags_adp
_atom_site_refinement_flags_occupancy
_atom_site_disorder_assembly
_atom_site_disorder_group
O1 O 0.54395(14) 0.29022(13) 0.77177(10) 0.0224(4) Uani 1 1 d . . . . .
O2 O 0.81173(15) 0.29584(15) 0.73156(11) 0.0283(4) Uani 1 1 d . . . . .
O3 O 0.64299(16) 0.44078(14) 0.83963(11) 0.0275(4) Uani 1 1 d . . . . .
O4 O 0.7008(2) 0.32055(16) 0.91444(12) 0.0504(7) Uani 1 1 d . . . . .
O5 O 0.83378(14) 0.06241(13) 0.59490(10) 0.0211(4) Uani 1 1 d . . . . .
O6 O 0.99028(15) 0.13352(14) 0.60968(11) 0.0263(4) Uani 1 1 d . . . . .
O7 O 1.13496(16) -0.71599(14) 0.58066(12) 0.0281(5) Uani 1 1 d D . . . .
H7 H 1.094(2) -0.757(2) 0.5951(19) 0.042 Uiso 1 1 d D U . . .
C1 C 0.76160(19) -0.04297(18) 0.68832(14) 0.0190(5) Uani 1 1 d . . . . .
H1A H 0.6994 -0.0379 0.6571 0.023 Uiso 1 1 calc R U . . .
C2 C 0.8587(2) -0.01851(18) 0.64446(13) 0.0180(5) Uani 1 1 d . . . . .
H2A H 0.9151 0.0046 0.6768 0.022 Uiso 1 1 calc R U . . .
C3 C 0.8901(2) -0.11926(18) 0.60980(14) 0.0176(5) Uani 1 1 d . . . . .
C4 C 1.0004(2) -0.12575(18) 0.58209(14) 0.0216(5) Uani 1 1 d . . . . .
H4A H 1.0483 -0.0970 0.6177 0.026 Uiso 1 1 calc R U . . .
H4B H 1.0066 -0.0849 0.5383 0.026 Uiso 1 1 calc R U . . .
C5 C 1.0312(2) -0.23648(19) 0.56629(14) 0.0227(6) Uani 1 1 d . . . . .
H5A H 0.9896 -0.2621 0.5261 0.027 Uiso 1 1 calc R U . . .
H5B H 1.1049 -0.2388 0.5523 0.027 Uiso 1 1 calc R U . . .
C6 C 1.01436(19) -0.30558(18) 0.63102(13) 0.0168(5) Uani 1 1 d . . . . .
H6A H 1.0619 -0.2804 0.6689 0.020 Uiso 1 1 calc R U . . .
C7 C 1.04325(19) -0.41606(18) 0.61773(13) 0.0165(5) Uani 1 1 d . . . . .
C8 C 1.1228(2) -0.4413(2) 0.57114(14) 0.0197(5) Uani 1 1 d . . . . .
H8A H 1.1577 -0.3883 0.5468 0.024 Uiso 1 1 calc R U . . .
C9 C 1.1530(2) -0.5406(2) 0.55893(14) 0.0212(5) Uani 1 1 d . . . . .
H9A H 1.2075 -0.5551 0.5268 0.025 Uiso 1 1 calc R U . . .
C10 C 1.1025(2) -0.61901(19) 0.59430(15) 0.0211(6) Uani 1 1 d . . . . .
C11 C 1.0233(2) -0.59623(19) 0.64084(14) 0.0188(5) Uani 1 1 d . . . . .
H11A H 0.9886 -0.6498 0.6646 0.023 Uiso 1 1 calc R U . . .
C12 C 0.99328(19) -0.49574(19) 0.65372(13) 0.0172(5) Uani 1 1 d . . . . .
C13 C 0.9067(2) -0.47568(19) 0.70589(14) 0.0203(5) Uani 1 1 d . . . . .
H13A H 0.9189 -0.5164 0.7491 0.024 Uiso 1 1 calc R U . . .
H13B H 0.8407 -0.4986 0.6848 0.024 Uiso 1 1 calc R U . . .
C14 C 0.8965(2) -0.36450(19) 0.72665(14) 0.0204(5) Uani 1 1 d . . . . .
H14A H 0.9520 -0.3463 0.7605 0.025 Uiso 1 1 calc R U . . .
H14B H 0.8292 -0.3532 0.7503 0.025 Uiso 1 1 calc R U . . .
C15 C 0.90422(19) -0.29736(18) 0.66097(13) 0.0157(5) Uani 1 1 d . . . . .
H15A H 0.8542 -0.3224 0.6246 0.019 Uiso 1 1 calc R U . . .
C16 C 0.88147(19) -0.18638(18) 0.67636(13) 0.0158(5) Uani 1 1 d . . . . .
H16A H 0.9365 -0.1627 0.7097 0.019 Uiso 1 1 calc R U . . .
C17 C 0.7776(2) -0.15651(18) 0.71014(15) 0.0203(5) Uani 1 1 d . . . . .
H17A H 0.7805 -0.1635 0.7623 0.024 Uiso 1 1 calc R U . . .
H17B H 0.7209 -0.1994 0.6917 0.024 Uiso 1 1 calc R U . . .
C18 C 0.7493(2) 0.02891(19) 0.74916(14) 0.0209(5) Uani 1 1 d . . . . .
H18A H 0.8023 0.0294 0.7840 0.025 Uiso 1 1 calc R U . . .
C19 C 0.6709(2) 0.09171(19) 0.75835(15) 0.0229(6) Uani 1 1 d . . . . .
H19A H 0.6160 0.0906 0.7249 0.027 Uiso 1 1 calc R U . . .
C20 C 0.6646(2) 0.16446(19) 0.81911(15) 0.0237(6) Uani 1 1 d . . . . .
H20A H 0.7291 0.1598 0.8471 0.028 Uiso 1 1 calc R U . . .
H20B H 0.6067 0.1441 0.8503 0.028 Uiso 1 1 calc R U . . .
C21 C 0.6488(2) 0.27453(19) 0.79629(14) 0.0202(5) Uani 1 1 d . . . . .
C22 C 0.5480(2) 0.33903(19) 0.70771(14) 0.0210(5) Uani 1 1 d . . . . .
C23 C 0.4626(2) 0.3756(2) 0.67210(16) 0.0265(6) Uani 1 1 d . . . . .
H23A H 0.3949 0.3686 0.6909 0.032 Uiso 1 1 calc R U . . .
C24 C 0.4802(2) 0.4229(2) 0.60798(17) 0.0339(7) Uani 1 1 d . . . . .
H24A H 0.4232 0.4500 0.5825 0.041 Uiso 1 1 calc R U . . .
C25 C 0.5795(3) 0.4322(3) 0.57937(17) 0.0361(7) Uani 1 1 d . . . . .
H25A H 0.5887 0.4638 0.5346 0.043 Uiso 1 1 calc R U . . .
C26 C 0.6643(2) 0.3957(2) 0.61580(15) 0.0279(6) Uani 1 1 d . . . . .
H26A H 0.7320 0.4021 0.5969 0.033 Uiso 1 1 calc R U . . .
C27 C 0.6477(2) 0.34918(19) 0.68101(14) 0.0206(5) Uani 1 1 d . . . . .
C28 C 0.7184(2) 0.30618(18) 0.73326(14) 0.0194(5) Uani 1 1 d . . . . .
C29 C 0.6676(2) 0.3477(2) 0.85820(14) 0.0227(6) Uani 1 1 d . . . . .
C30 C 0.6468(2) 0.5261(2) 0.89164(16) 0.0283(6) Uani 1 1 d D . . . .
C31 C 0.5601(5) 0.5115(4) 0.9415(3) 0.0327(7) Uani 0.609(8) 1 d D . P A 1
H31A H 0.4964 0.4989 0.9149 0.049 Uiso 0.609(8) 1 calc R U P A 1
H31B H 0.5518 0.5727 0.9705 0.049 Uiso 0.609(8) 1 calc R U P A 1
H31C H 0.5747 0.4534 0.9723 0.049 Uiso 0.609(8) 1 calc R U P A 1
C32 C 0.6245(5) 0.6177(5) 0.8401(4) 0.0327(7) Uani 0.609(8) 1 d D . P A 1
H32A H 0.6787 0.6210 0.8039 0.049 Uiso 0.609(8) 1 calc R U P A 1
H32B H 0.6238 0.6812 0.8672 0.049 Uiso 0.609(8) 1 calc R U P A 1
H32C H 0.5573 0.6080 0.8173 0.049 Uiso 0.609(8) 1 calc R U P A 1
C33 C 0.7503(6) 0.5423(7) 0.9215(4) 0.0327(7) Uani 0.609(8) 1 d D . P A 1
H33A H 0.8016 0.5415 0.8834 0.049 Uiso 0.609(8) 1 calc R U P A 1
H33B H 0.7659 0.4883 0.9555 0.049 Uiso 0.609(8) 1 calc R U P A 1
H33C H 0.7524 0.6081 0.9457 0.049 Uiso 0.609(8) 1 calc R U P A 1
C31A C 0.5956(8) 0.4929(7) 0.9645(5) 0.0327(7) Uani 0.391(8) 1 d D . P A 2
H31D H 0.5274 0.4635 0.9554 0.049 Uiso 0.391(8) 1 calc R U P A 2
H31E H 0.5884 0.5523 0.9953 0.049 Uiso 0.391(8) 1 calc R U P A 2
H31F H 0.6396 0.4423 0.9878 0.049 Uiso 0.391(8) 1 calc R U P A 2
C32A C 0.5985(8) 0.6126(7) 0.8579(6) 0.0327(7) Uani 0.391(8) 1 d D . P A 2
H32D H 0.6242 0.6190 0.8093 0.039 Uiso 0.391(8) 1 calc R U P A 2
H32E H 0.6152 0.6743 0.8845 0.039 Uiso 0.391(8) 1 calc R U P A 2
H32F H 0.5234 0.6030 0.8571 0.039 Uiso 0.391(8) 1 calc R U P A 2
C33A C 0.7637(8) 0.5402(12) 0.9085(7) 0.0327(7) Uani 0.391(8) 1 d D . P A 2
H33D H 0.8021 0.5497 0.8643 0.049 Uiso 0.391(8) 1 calc R U P A 2
H33E H 0.7897 0.4798 0.9331 0.049 Uiso 0.391(8) 1 calc R U P A 2
H33F H 0.7729 0.5998 0.9388 0.049 Uiso 0.391(8) 1 calc R U P A 2
C34 C 0.9041(2) 0.13536(19) 0.58451(14) 0.0203(5) Uani 1 1 d . . . . .
C35 C 0.8639(2) 0.2189(2) 0.53820(16) 0.0289(6) Uani 1 1 d . . . . .
H35A H 0.9094 0.2270 0.4971 0.043 Uiso 1 1 calc R U . . .
H35B H 0.8620 0.2824 0.5652 0.043 Uiso 1 1 calc R U . . .
H35C H 0.7941 0.2019 0.5221 0.043 Uiso 1 1 calc R U . . .
C36 C 0.8124(2) -0.1471(2) 0.55156(15) 0.0238(6) Uani 1 1 d . . . . .
H36A H 0.8289 -0.2146 0.5329 0.036 Uiso 1 1 calc R U . . .
H36B H 0.8164 -0.0971 0.5133 0.036 Uiso 1 1 calc R U . . .
H36C H 0.7424 -0.1475 0.5714 0.036 Uiso 1 1 calc R U . . .

loop_
_atom_site_aniso_label
_atom_site_aniso_U_11
_atom_site_aniso_U_22
_atom_site_aniso_U_33
_atom_site_aniso_U_23
_atom_site_aniso_U_13
_atom_site_aniso_U_12
O1 0.0233(9) 0.0183(9) 0.0256(10) -0.0011(8) 0.0029(8) 0.0005(8)
O2 0.0241(10) 0.0260(10) 0.0348(11) 0.0055(9) 0.0017(8) 0.0004(8)
O3 0.0384(11) 0.0160(9) 0.0281(10) -0.0060(8) -0.0088(9) 0.0058(8)
O4 0.102(2) 0.0210(11) 0.0286(12) 0.0017(9) -0.0182(13) -0.0002(12)
O5 0.0269(9) 0.0124(8) 0.0240(10) 0.0035(7) -0.0045(8) 0.0009(7)
O6 0.0288(11) 0.0198(9) 0.0303(10) 0.0049(8) -0.0019(8) -0.0052(8)
O7 0.0305(11) 0.0132(9) 0.0407(12) 0.0003(8) 0.0114(9) 0.0008(8)
C1 0.0180(12) 0.0149(12) 0.0242(13) -0.0013(10) -0.0031(10) -0.0005(10)
C2 0.0232(13) 0.0113(11) 0.0196(12) 0.0014(10) -0.0022(10) 0.0010(10)
C3 0.0228(13) 0.0112(11) 0.0188(12) 0.0017(10) -0.0021(10) 0.0000(10)
C4 0.0284(14) 0.0131(12) 0.0232(13) 0.0025(10) 0.0052(11) 0.0004(10)
C5 0.0287(15) 0.0153(12) 0.0240(14) 0.0038(10) 0.0075(11) 0.0018(10)
C6 0.0196(13) 0.0124(11) 0.0184(12) 0.0007(10) 0.0006(10) -0.0007(9)
C7 0.0162(12) 0.0142(12) 0.0189(12) 0.0014(10) -0.0019(10) 0.0002(9)
C8 0.0216(13) 0.0173(12) 0.0203(13) 0.0030(10) 0.0028(10) -0.0020(10)
C9 0.0226(13) 0.0202(13) 0.0210(13) -0.0007(10) 0.0040(11) 0.0014(10)
C10 0.0241(13) 0.0151(13) 0.0240(14) -0.0014(10) -0.0005(11) 0.0008(10)
C11 0.0201(13) 0.0147(12) 0.0218(13) 0.0032(10) -0.0014(10) -0.0021(10)
C12 0.0170(12) 0.0165(12) 0.0182(12) 0.0006(9) -0.0018(10) 0.0014(10)
C13 0.0230(13) 0.0149(12) 0.0229(13) 0.0063(10) 0.0056(10) 0.0002(10)
C14 0.0240(13) 0.0170(12) 0.0202(13) 0.0027(10) 0.0074(11) 0.0005(10)
C15 0.0181(12) 0.0137(11) 0.0153(11) 0.0019(10) 0.0011(9) -0.0012(10)
C16 0.0181(12) 0.0132(12) 0.0161(12) 0.0015(10) -0.0005(10) -0.0010(9)
C17 0.0215(13) 0.0137(12) 0.0257(14) 0.0004(10) 0.0040(11) -0.0003(10)
C18 0.0244(13) 0.0154(12) 0.0230(14) 0.0006(10) 0.0018(10) -0.0013(10)
C19 0.0260(14) 0.0163(12) 0.0264(14) 0.0006(11) -0.0006(11) 0.0003(11)
C20 0.0284(14) 0.0163(12) 0.0263(14) 0.0009(11) 0.0057(12) 0.0033(11)
C21 0.0219(13) 0.0172(12) 0.0214(13) -0.0006(10) 0.0026(10) 0.0023(10)
C22 0.0259(14) 0.0141(12) 0.0229(13) -0.0027(10) 0.0016(11) 0.0000(10)
C23 0.0229(14) 0.0226(13) 0.0338(16) -0.0066(12) -0.0013(12) 0.0032(11)
C24 0.0333(16) 0.0331(16) 0.0353(16) -0.0034(13) -0.0100(13) 0.0102(13)
C25 0.0448(18) 0.0386(17) 0.0250(15) 0.0058(14) -0.0036(13) 0.0090(14)
C26 0.0296(15) 0.0278(14) 0.0262(15) 0.0029(12) 0.0050(12) 0.0039(12)
C27 0.0242(14) 0.0164(12) 0.0210(13) -0.0029(10) -0.0003(11) 0.0020(10)
C28 0.0236(14) 0.0120(11) 0.0227(13) -0.0012(10) 0.0008(11) -0.0007(10)
C29 0.0311(15) 0.0173(13) 0.0196(14) 0.0021(10) 0.0029(11) -0.0003(11)
C30 0.0299(15) 0.0208(13) 0.0343(16) -0.0120(12) 0.0030(13) 0.0011(11)
C31 0.0337(19) 0.0264(10) 0.038(2) -0.0084(13) 0.0040(12) 0.0023(11)
C32 0.0337(19) 0.0264(10) 0.038(2) -0.0084(13) 0.0040(12) 0.0023(11)
C33 0.0337(19) 0.0264(10) 0.038(2) -0.0084(13) 0.0040(12) 0.0023(11)
C31A 0.0337(19) 0.0264(10) 0.038(2) -0.0084(13) 0.0040(12) 0.0023(11)
C32A 0.0337(19) 0.0264(10) 0.038(2) -0.0084(13) 0.0040(12) 0.0023(11)
C33A 0.0337(19) 0.0264(10) 0.038(2) -0.0084(13) 0.0040(12) 0.0023(11)
C34 0.0300(15) 0.0126(11) 0.0181(12) -0.0017(10) 0.0013(11) 0.0000(10)
C35 0.0416(17) 0.0158(13) 0.0294(15) 0.0037(11) -0.0025(13) 0.0013(12)
C36 0.0331(15) 0.0166(12) 0.0217(13) -0.0002(10) -0.0061(11) 0.0012(11)

loop_
_atom_type_symbol
_atom_type_description
_atom_type_scat_dispersion_real
_atom_type_scat_dispersion_imag
_atom_type_scat_source
C C 0.0181 0.0091 'International Tables Vol C Tables 4.2.6.8 and 6.1.1.4'
H H 0.0000 0.0000 'International Tables Vol C Tables 4.2.6.8 and 6.1.1.4'
O O 0.0492 0.0322 'International Tables Vol C Tables 4.2.6.8 and 6.1.1.4'

loop_
_exptl_crystal_face_index_h
_exptl_crystal_face_index_k
_exptl_crystal_face_index_l
_exptl_crystal_face_perp_dist
0.00 1.00 0.00 0.1770
0.00 -1.00 0.00 0.1260
1.00 0.00 -2.00 0.0560
2.00 0.00 1.00 0.0670
-2.00 0.00 1.00 0.0570
1.00 1.00 -6.00 0.0710

loop_
_geom_angle_atom_site_label_1
_geom_angle_atom_site_label_2
_geom_angle_atom_site_label_3
_geom_angle
C22 O1 C21 108.2(2)
C29 O3 C30 121.3(2)
C34 O5 C2 118.1(2)
C10 O7 H7 111(3)
C18 C1 C2 111.5(2)
C18 C1 C17 114.6(2)
C2 C1 C17 103.5(2)
C18 C1 H1A 109.0
C2 C1 H1A 109.0
C17 C1 H1A 109.0
O5 C2 C3 114.7(2)
O5 C2 C1 108.6(2)
C3 C2 C1 105.3(2)
O5 C2 H2A 109.3
C3 C2 H2A 109.3
C1 C2 H2A 109.3
C4 C3 C36 110.7(2)
C4 C3 C2 116.3(2)
C36 C3 C2 109.8(2)
C4 C3 C16 108.4(2)
C36 C3 C16 113.6(2)
C2 C3 C16 97.46(19)
C3 C4 C5 111.2(2)
C3 C4 H4A 109.4
C5 C4 H4A 109.4
C3 C4 H4B 109.4
C5 C4 H4B 109.4
H4A C4 H4B 108.0
C6 C5 C4 111.7(2)
C6 C5 H5A 109.3
C4 C5 H5A 109.3
C6 C5 H5B 109.3
C4 C5 H5B 109.3
H5A C5 H5B 107.9
C7 C6 C15 110.8(2)
C7 C6 C5 113.6(2)
C15 C6 C5 112.4(2)
C7 C6 H6A 106.5
C15 C6 H6A 106.5
C5 C6 H6A 106.5
C8 C7 C12 117.7(2)
C8 C7 C6 120.9(2)
C12 C7 C6 121.4(2)
C9 C8 C7 122.6(2)
C9 C8 H8A 118.7
C7 C8 H8A 118.7
C8 C9 C10 119.3(2)
C8 C9 H9A 120.4
C10 C9 H9A 120.4
O7 C10 C11 123.3(2)
O7 C10 C9 117.3(2)
C11 C10 C9 119.4(2)
C10 C11 C12 121.4(2)
C10 C11 H11A 119.3
C12 C11 H11A 119.3
C11 C12 C7 119.6(2)
C11 C12 C13 118.9(2)
C7 C12 C13 121.5(2)
C12 C13 C14 113.5(2)
C12 C13 H13A 108.9
C14 C13 H13A 108.9
C12 C13 H13B 108.9
C14 C13 H13B 108.9
H13A C13 H13B 107.7
C13 C14 C15 110.1(2)
C13 C14 H14A 109.6
C15 C14 H14A 109.6
C13 C14 H14B 109.6
C15 C14 H14B 109.6
H14A C14 H14B 108.2
C16 C15 C14 112.9(2)
C16 C15 C6 108.52(19)
C14 C15 C6 108.6(2)
C16 C15 H15A 108.9
C14 C15 H15A 108.9
C6 C15 H15A 108.9
C15 C16 C17 119.6(2)
C15 C16 C3 112.5(2)
C17 C16 C3 104.73(19)
C15 C16 H16A 106.4
C17 C16 H16A 106.4
C3 C16 H16A 106.4
C16 C17 C1 104.5(2)
C16 C17 H17A 110.8
C1 C17 H17A 110.8
C16 C17 H17B 110.8
C1 C17 H17B 110.8
H17A C17 H17B 108.9
C19 C18 C1 125.3(3)
C19 C18 H18A 117.3
C1 C18 H18A 117.3
C18 C19 C20 122.9(3)
C18 C19 H19A 118.5
C20 C19 H19A 118.5
C19 C20 C21 113.5(2)
C19 C20 H20A 108.9
C21 C20 H20A 108.9
C19 C20 H20B 108.9
C21 C20 H20B 108.9
H20A C20 H20B 107.7
O1 C21 C20 110.6(2)
O1 C21 C29 107.6(2)
C20 C21 C29 111.2(2)
O1 C21 C28 105.1(2)
C20 C21 C28 113.2(2)
C29 C21 C28 108.8(2)
O1 C22 C23 124.2(3)
O1 C22 C27 113.6(2)
C23 C22 C27 122.2(3)
C22 C23 C24 116.9(3)
C22 C23 H23A 121.5
C24 C23 H23A 121.5
C23 C24 C25 122.0(3)
C23 C24 H24A 119.0
C25 C24 H24A 119.0
C26 C25 C24 120.4(3)
C26 C25 H25A 119.8
C24 C25 H25A 119.8
C25 C26 C27 118.1(3)
C25 C26 H26A 120.9
C27 C26 H26A 120.9
C22 C27 C26 120.4(3)
C22 C27 C28 107.4(2)
C26 C27 C28 132.2(3)
O2 C28 C27 130.4(3)
O2 C28 C21 124.6(2)
C27 C28 C21 105.0(2)
O4 C29 O3 127.0(3)
O4 C29 C21 122.9(2)
O3 C29 C21 110.2(2)
C33 C30 C31 117.8(4)
C32A C30 O3 106.8(5)
C33 C30 O3 113.1(4)
C31 C30 O3 107.3(3)
C32A C30 C33A 114.5(7)
O3 C30 C33A 104.8(5)
C33 C30 C32 106.9(5)
C31 C30 C32 110.7(4)
O3 C30 C32 99.5(3)
C32A C30 C31A 114.7(5)
O3 C30 C31A 110.4(4)
C33A C30 C31A 105.1(6)
C30 C31 H31A 109.5
C30 C31 H31B 109.5
H31A C31 H31B 109.5
C30 C31 H31C 109.5
H31A C31 H31C 109.5
H31B C31 H31C 109.5
C30 C32 H32A 109.5
C30 C32 H32B 109.5
H32A C32 H32B 109.5
C30 C32 H32C 109.5
H32A C32 H32C 109.5
H32B C32 H32C 109.5
C30 C33 H33A 109.5
C30 C33 H33B 109.5
H33A C33 H33B 109.5
C30 C33 H33C 109.5
H33A C33 H33C 109.5
H33B C33 H33C 109.5
C30 C31A H31D 109.5
C30 C31A H31E 109.5
H31D C31A H31E 109.5
C30 C31A H31F 109.5
H31D C31A H31F 109.5
H31E C31A H31F 109.5
C30 C32A H32D 109.5
C30 C32A H32E 109.5
H32D C32A H32E 109.5
C30 C32A H32F 109.5
H32D C32A H32F 109.5
H32E C32A H32F 109.5
C30 C33A H33D 109.5
C30 C33A H33E 109.5
H33D C33A H33E 109.5
C30 C33A H33F 109.5
H33D C33A H33F 109.5
H33E C33A H33F 109.5
O6 C34 O5 123.6(2)
O6 C34 C35 124.2(2)
O5 C34 C35 112.2(2)
C34 C35 H35A 109.5
C34 C35 H35B 109.5
H35A C35 H35B 109.5
C34 C35 H35C 109.5
H35A C35 H35C 109.5
H35B C35 H35C 109.5
C3 C36 H36A 109.5
C3 C36 H36B 109.5
H36A C36 H36B 109.5
C3 C36 H36C 109.5
H36A C36 H36C 109.5
H36B C36 H36C 109.5

loop_
_geom_bond_atom_site_label_1
_geom_bond_atom_site_label_2
_geom_bond_distance
O1 C22 1.371(3)
O1 C21 1.448(3)
O2 C28 1.215(3)
O3 C29 1.315(3)
O3 C30 1.494(3)
O4 C29 1.200(4)
O5 C34 1.338(3)
O5 C2 1.455(3)
O6 C34 1.213(3)
O7 C10 1.370(3)
O7 H7 0.80(2)
C1 C18 1.498(4)
C1 C2 1.539(4)
C1 C17 1.566(3)
C1 H1A 1.0000
C2 C3 1.535(3)
C2 H2A 1.0000
C3 C4 1.523(4)
C3 C36 1.534(4)
C3 C16 1.541(3)
C4 C5 1.542(3)
C4 H4A 0.9900
C4 H4B 0.9900
C5 C6 1.540(3)
C5 H5A 0.9900
C5 H5B 0.9900
C6 C7 1.524(3)
C6 C15 1.537(3)
C6 H6A 1.0000
C7 C8 1.394(4)
C7 C12 1.408(3)
C8 C9 1.385(4)
C8 H8A 0.9500
C9 C10 1.393(4)
C9 H9A 0.9500
C10 C11 1.383(4)
C11 C12 1.402(4)
C11 H11A 0.9500
C12 C13 1.515(4)
C13 C14 1.523(4)
C13 H13A 0.9900
C13 H13B 0.9900
C14 C15 1.527(3)
C14 H14A 0.9900
C14 H14B 0.9900
C15 C16 1.520(3)
C15 H15A 1.0000
C16 C17 1.539(4)
C16 H16A 1.0000
C17 H17A 0.9900
C17 H17B 0.9900
C18 C19 1.322(4)
C18 H18A 0.9500
C19 C20 1.497(4)
C19 H19A 0.9500
C20 C21 1.527(3)
C20 H20A 0.9900
C20 H20B 0.9900
C21 C29 1.535(4)
C21 C28 1.550(4)
C22 C23 1.381(4)
C22 C27 1.391(4)
C23 C24 1.381(4)
C23 H23A 0.9500
C24 C25 1.399(5)
C24 H24A 0.9500
C25 C26 1.381(4)
C25 H25A 0.9500
C26 C27 1.392(4)
C26 H26A 0.9500
C27 C28 1.460(4)
C30 C32A 1.447(10)
C30 C33 1.470(9)
C30 C31 1.477(6)
C30 C33A 1.557(12)
C30 C32 1.578(7)
C30 C31A 1.588(9)
C31 H31A 0.9800
C31 H31B 0.9800
C31 H31C 0.9800
C32 H32A 0.9800
C32 H32B 0.9800
C32 H32C 0.9800
C33 H33A 0.9800
C33 H33B 0.9800
C33 H33C 0.9800
C31A H31D 0.9800
C31A H31E 0.9800
C31A H31F 0.9800
C32A H32D 0.9800
C32A H32E 0.9800
C32A H32F 0.9800
C33A H33D 0.9800
C33A H33E 0.9800
C33A H33F 0.9800
C34 C35 1.499(4)
C35 H35A 0.9800
C35 H35B 0.9800
C35 H35C 0.9800
C36 H36A 0.9800
C36 H36B 0.9800
C36 H36C 0.9800

loop_
_geom_hbond_atom_site_label_D
_geom_hbond_atom_site_label_H
_geom_hbond_atom_site_label_A
_geom_hbond_distance_DH
_geom_hbond_distance_HA
_geom_hbond_distance_DA
_geom_hbond_angle_DHA
_geom_hbond_site_symmetry_A
O7 H7 O6 0.80(2) 1.99(2) 2.782(3) 168(4) 1_545

loop_
_geom_torsion_atom_site_label_1
_geom_torsion_atom_site_label_2
_geom_torsion_atom_site_label_3
_geom_torsion_atom_site_label_4
_geom_torsion
C34 O5 C2 C3 -103.2(3)
C34 O5 C2 C1 139.3(2)
C18 C1 C2 O5 -82.8(2)
C17 C1 C2 O5 153.46(19)
C18 C1 C2 C3 153.9(2)
C17 C1 C2 C3 30.1(3)
O5 C2 C3 C4 78.8(3)
C1 C2 C3 C4 -161.8(2)
O5 C2 C3 C36 -47.9(3)
C1 C2 C3 C36 71.4(2)
O5 C2 C3 C16 -166.3(2)
C1 C2 C3 C16 -47.0(2)
C36 C3 C4 C5 -68.2(3)
C2 C3 C4 C5 165.5(2)
C16 C3 C4 C5 57.0(3)
C3 C4 C5 C6 -54.3(3)
C4 C5 C6 C7 179.7(2)
C4 C5 C6 C15 52.9(3)
C15 C6 C7 C8 159.4(2)
C5 C6 C7 C8 31.7(3)
C15 C6 C7 C12 -22.8(3)
C5 C6 C7 C12 -150.5(2)
C12 C7 C8 C9 0.6(4)
C6 C7 C8 C9 178.4(2)
C7 C8 C9 C10 0.0(4)
C8 C9 C10 O7 -179.9(2)
C8 C9 C10 C11 0.0(4)
O7 C10 C11 C12 179.4(3)
C9 C10 C11 C12 -0.6(4)
C10 C11 C12 C7 1.1(4)
C10 C11 C12 C13 -179.4(2)
C8 C7 C12 C11 -1.1(4)
C6 C7 C12 C11 -178.9(2)
C8 C7 C12 C13 179.4(2)
C6 C7 C12 C13 1.6(4)
C11 C12 C13 C14 168.0(2)
C7 C12 C13 C14 -12.5(4)
C12 C13 C14 C15 44.7(3)
C13 C14 C15 C16 172.9(2)
C13 C14 C15 C6 -66.7(3)
C7 C6 C15 C16 177.4(2)
C5 C6 C15 C16 -54.3(3)
C7 C6 C15 C14 54.3(3)
C5 C6 C15 C14 -177.4(2)
C14 C15 C16 C17 -56.8(3)
C6 C15 C16 C17 -177.2(2)
C14 C15 C16 C3 179.7(2)
C6 C15 C16 C3 59.2(3)
C4 C3 C16 C15 -61.2(3)
C36 C3 C16 C15 62.3(3)
C2 C3 C16 C15 177.8(2)
C4 C3 C16 C17 167.3(2)
C36 C3 C16 C17 -69.2(3)
C2 C3 C16 C17 46.3(2)
C15 C16 C17 C1 -156.4(2)
C3 C16 C17 C1 -29.2(2)
C18 C1 C17 C16 -122.1(2)
C2 C1 C17 C16 -0.4(3)
C2 C1 C18 C19 117.9(3)
C17 C1 C18 C19 -124.9(3)
C1 C18 C19 C20 -177.9(2)
C18 C19 C20 C21 125.2(3)
C22 O1 C21 C20 -130.7(2)
C22 O1 C21 C29 107.8(2)
C22 O1 C21 C28 -8.1(2)
C19 C20 C21 O1 73.5(3)
C19 C20 C21 C29 -167.0(2)
C19 C20 C21 C28 -44.1(3)
C21 O1 C22 C23 -173.0(2)
C21 O1 C22 C27 6.8(3)
O1 C22 C23 C24 -180.0(2)
C27 C22 C23 C24 0.3(4)
C22 C23 C24 C25 1.1(4)
C23 C24 C25 C26 -1.5(5)
C24 C25 C26 C27 0.4(5)
O1 C22 C27 C26 178.9(2)
C23 C22 C27 C26 -1.3(4)
O1 C22 C27 C28 -2.1(3)
C23 C22 C27 C28 177.6(2)
C25 C26 C27 C22 0.9(4)
C25 C26 C27 C28 -177.7(3)
C22 C27 C28 O2 177.5(3)
C26 C27 C28 O2 -3.8(5)
C22 C27 C28 C21 -3.0(3)
C26 C27 C28 C21 175.7(3)
O1 C21 C28 O2 -173.7(2)
C20 C21 C28 O2 -52.9(4)
C29 C21 C28 O2 71.2(3)
O1 C21 C28 C27 6.8(3)
C20 C21 C28 C27 127.6(2)
C29 C21 C28 C27 -108.3(2)
C30 O3 C29 O4 -4.8(5)
C30 O3 C29 C21 175.6(2)
O1 C21 C29 O4 128.3(3)
C20 C21 C29 O4 7.1(4)
C28 C21 C29 O4 -118.3(3)
O1 C21 C29 O3 -52.1(3)
C20 C21 C29 O3 -173.3(2)
C28 C21 C29 O3 61.3(3)
C29 O3 C30 C32A -170.2(5)
C29 O3 C30 C33 60.2(5)
C29 O3 C30 C31 -71.3(4)
C29 O3 C30 C33A 67.8(7)
C29 O3 C30 C32 173.3(3)
C29 O3 C30 C31A -44.9(5)
C2 O5 C34 O6 6.1(4)
C2 O5 C34 C35 -174.1(2)
